data_7718347
loop_
_publ_author_name
'Vassilyeva, Olga Yu'
'Nesterova, Oksana V.'
'Bie&#x144;ko, Alina'
'Komarnicka, Urszula K.'
'Buvaylo, Elena A.'
'Vasylieva, Svitlana M.'
'Skelton, Brian W.'
'Nesterov, Dmytro S.'

_publ_section_title
;
 Heterometallic CuCd and Cu<sub>2</sub>Zn complexes with <i>o</i>-vanillin
 and its Schiff-base derivative: slow magnetic relaxation and catalytic
 activity associated with Cu(II) centres.
;
_journal_issue 15
_journal_name_full 'Dalton transactions (Cambridge, England : 2003)'
_journal_page_first 6117
_journal_page_last 6132
_journal_paper_doi 10.1039/d4dt03571b
_journal_volume 54
_journal_year 2025
_chemical_formula_moiety 'C19 H20 Cd Cl Cu N O7, 3(H2 O)'
_chemical_formula_sum 'C19 H26 Cd Cl Cu N O10'
_chemical_formula_weight 639.8
_space_group_IT_number 2
_space_group_name_Hall '-P 1'
_space_group_name_H-M_alt 'P -1'
_symmetry_cell_setting triclinic
_symmetry_Int_Tables_number 2
_symmetry_space_group_name_Hall '-P 1'
_symmetry_space_group_name_H-M 'P -1'
_atom_sites_solution_hydrogens mixed
_audit_block_doi 10.5517/ccdc.csd.cc23r4kl
_audit_creation_date 2019-10-11T07:40:32-00:00
_audit_creation_method 'WinGX routine CIF_UPDATE'
_audit_update_record
;
2019-10-11 deposited with the CCDC.	2025-03-06 downloaded from the CCDC.
;
_cell_angle_alpha 80.817(7)
_cell_angle_beta 83.939(8)
_cell_angle_gamma 86.026(9)
_cell_formula_units_Z 2
_cell_length_a 8.5193(9)
_cell_length_b 11.6683(12)
_cell_length_c 12.0884(9)
_cell_measurement_reflns_used 5963
_cell_measurement_temperature 100(2)
_cell_measurement_theta_max 32.479
_cell_measurement_theta_min 2.635
_cell_volume 1177.9(2)
_computing_cell_refinement
;
        CrysAlisPro, Agilent Technologies, Version 1.171.37.31 
;
_computing_data_collection
;
        CrysAlisPro, Agilent Technologies, Version 1.171.37.31 
;
_computing_data_reduction
;
        CrysAlisPro, Agilent Technologies, Version 1.171.37.31 
;
_computing_molecular_graphics 'Diamond (Brandenburg, K., (1999)'
_computing_publication_material 'WinGX Farrugia, L. J. (1999)'
_computing_structure_refinement 'SHELXL-2017/7 (Sheldrick, 2015)'
_computing_structure_solution 'SHELXT (Sheldrick, 2015)'
_diffrn_ambient_environment N~2~
_diffrn_ambient_temperature 100(2)
_diffrn_detector 'CCD plate'
_diffrn_detector_area_resol_mean 10.4738
_diffrn_detector_type Ruby
_diffrn_measured_fraction_theta_full 1
_diffrn_measured_fraction_theta_max 0.896
_diffrn_measurement_device 'four-circle diffractometer'
_diffrn_measurement_device_type 'Oxford Diffraction Gemini diffractometer'
_diffrn_measurement_method '\w scans'
_diffrn_orient_matrix_UB_11 0.0372269
_diffrn_orient_matrix_UB_12 -0.0565204
_diffrn_orient_matrix_UB_13 0.007399
_diffrn_orient_matrix_UB_21 0.0749089
_diffrn_orient_matrix_UB_22 0.0241195
_diffrn_orient_matrix_UB_23 -0.0157339
_diffrn_orient_matrix_UB_31 0.0073746
_diffrn_orient_matrix_UB_32 0.00411
_diffrn_orient_matrix_UB_33 0.0571587
_diffrn_radiation_monochromator graphite
_diffrn_radiation_probe x-ray
_diffrn_radiation_type MoK\a
_diffrn_radiation_wavelength 0.71073
_diffrn_reflns_av_R_equivalents 0.0362
_diffrn_reflns_av_unetI/netI 0.0516
_diffrn_reflns_Laue_measured_fraction_full 1
_diffrn_reflns_Laue_measured_fraction_max 0.896
_diffrn_reflns_limit_h_max 11
_diffrn_reflns_limit_h_min -12
_diffrn_reflns_limit_k_max 16
_diffrn_reflns_limit_k_min -16
_diffrn_reflns_limit_l_max 17
_diffrn_reflns_limit_l_min -18
_diffrn_reflns_number 15582
_diffrn_reflns_point_group_measured_fraction_full 1
_diffrn_reflns_point_group_measured_fraction_max 0.896
_diffrn_reflns_theta_full 25.242
_diffrn_reflns_theta_max 32.604
_diffrn_reflns_theta_min 2.268
_diffrn_source 'Enhance (Mo) X-ray Source'
_exptl_absorpt_coefficient_mu 1.972
_exptl_absorpt_correction_T_max 0.808
_exptl_absorpt_correction_T_min 0.586
_exptl_absorpt_correction_type analytical
_exptl_absorpt_process_details
;
        CrysAlisPro, Agilent Technologies, Version 1.171.37.31 

;
_exptl_crystal_colour green
_exptl_crystal_density_diffrn 1.804
_exptl_crystal_description plate
_exptl_crystal_F_000 642
_exptl_crystal_size_max 0.44
_exptl_crystal_size_mid 0.165
_exptl_crystal_size_min 0.125
_refine_diff_density_max 1.395
_refine_diff_density_min -0.791
_refine_diff_density_rms 0.123
_refine_ls_extinction_method none
_refine_ls_goodness_of_fit_ref 1.057
_refine_ls_hydrogen_treatment mixed
_refine_ls_matrix_type full
_refine_ls_number_parameters 338
_refine_ls_number_reflns 7717
_refine_ls_number_restraints 10
_refine_ls_restrained_S_all 1.057
_refine_ls_R_factor_all 0.0542
_refine_ls_R_factor_gt 0.0402
_refine_ls_shift/su_max 0.001
_refine_ls_shift/su_mean 0
_refine_ls_structure_factor_coef Fsqd
_refine_ls_weighting_details 'w=1/[\s^2^(Fo^2^)+(0.0435P)^2^+0.4102P] where P=(Fo^2^+2Fc^2^)/3'
_refine_ls_weighting_scheme calc
_refine_ls_wR_factor_gt 0.0909
_refine_ls_wR_factor_ref 0.1007
_reflns_Friedel_coverage 0
_reflns_number_gt 6347
_reflns_number_total 7717
_reflns_threshold_expression 'I > 2\s(I)'
_cod_data_source_file d4dt03571b2.cif
_cod_data_source_block bm36f
_cod_depositor_comments 'Adding full bibliography for 7718347--7718348.cif.'
_cod_database_code 7718347

loop_
_symmetry_equiv_pos_as_xyz
'x, y, z'
'-x, -y, -z'

loop_
_atom_site_label
_atom_site_type_symbol
_atom_site_fract_x
_atom_site_fract_y
_atom_site_fract_z
_atom_site_U_iso_or_equiv
_atom_site_adp_type
_atom_site_occupancy
_atom_site_site_symmetry_order
_atom_site_calc_flag
_atom_site_refinement_flags_posn
_atom_site_refinement_flags_adp
_atom_site_refinement_flags_occupancy
_atom_site_disorder_assembly
_atom_site_disorder_group
Cd1 Cd 0.68254(2) 0.26315(2) 0.27798(2) 0.02153(6) Uani 1 1 d . . . . .
Cu1 Cu 0.47549(5) 0.52374(3) 0.24895(3) 0.02543(9) Uani 1 1 d . . . . .
Cl1 Cl 0.51711(9) 0.12193(6) 0.21831(6) 0.02943(15) Uani 1 1 d . . . . .
C11 C 0.7073(4) 0.4725(2) 0.0646(2) 0.0231(5) Uani 1 1 d . . . . .
O11 O 0.6358(2) 0.43999(16) 0.16617(14) 0.0238(4) Uani 1 1 d . . . . .
C12 C 0.8212(3) 0.3948(2) 0.0192(2) 0.0230(5) Uani 1 1 d . . . . .
O12 O 0.8422(3) 0.29097(16) 0.08821(15) 0.0264(4) Uani 1 1 d . . . . .
C121 C 0.9461(4) 0.2036(3) 0.0444(3) 0.0333(7) Uani 1 1 d . . . . .
H12A H 0.952543 0.13435 0.101802 0.05 Uiso 1 1 calc R U . . .
H12B H 1.051571 0.233467 0.023585 0.05 Uiso 1 1 calc R U . . .
H12C H 0.905153 0.183092 -0.022308 0.05 Uiso 1 1 calc R U . . .
C13 C 0.9003(4) 0.4246(3) -0.0858(2) 0.0295(6) Uani 1 1 d . . . . .
H13 H 0.978919 0.372116 -0.114233 0.035 Uiso 1 1 calc R U . . .
C14 C 0.8652(4) 0.5320(3) -0.1508(2) 0.0352(7) Uani 1 1 d . . . . .
H14 H 0.919083 0.551667 -0.22355 0.042 Uiso 1 1 calc R U . . .
C15 C 0.7544(4) 0.6083(3) -0.1102(2) 0.0327(7) Uani 1 1 d . . . . .
H15 H 0.73105 0.680812 -0.155099 0.039 Uiso 1 1 calc R U . . .
C16 C 0.6730(4) 0.5805(2) -0.0011(2) 0.0266(6) Uani 1 1 d . . . . .
C161 C 0.5597(4) 0.6648(2) 0.0368(2) 0.0310(7) Uani 1 1 d . . . . .
H161 H 0.54699 0.735607 -0.013366 0.037 Uiso 1 1 calc R U . A 1
O161 O 0.4730(3) 0.65633(19) 0.13057(18) 0.0295(5) Uani 0.5 1 d . . P B 1
N161 N 0.4730(3) 0.65633(19) 0.13057(18) 0.0295(5) Uani 0.5 1 d . . P B 2
C162 C 0.3885(8) 0.7683(5) 0.1380(5) 0.0312(12) Uani 0.5 1 d . . P B 1
H16A H 0.321296 0.76354 0.209425 0.047 Uiso 0.5 1 calc R U P B 1
H16B H 0.46475 0.828235 0.134412 0.047 Uiso 0.5 1 calc R U P B 1
H16C H 0.322621 0.788359 0.075259 0.047 Uiso 0.5 1 calc R U P B 1
C21 C 0.4203(3) 0.3648(2) 0.4601(2) 0.0234(5) Uani 1 1 d . . . . .
O21 O 0.4952(2) 0.38693(17) 0.35776(15) 0.0256(4) Uani 1 1 d . . . . .
C22 C 0.4616(4) 0.2591(3) 0.5286(2) 0.0254(6) Uani 1 1 d . . . . .
O22 O 0.5788(3) 0.19190(19) 0.48012(16) 0.0316(5) Uani 1 1 d . . . . .
C22A C 0.617(2) 0.0768(13) 0.5384(14) 0.047(4) Uani 0.5 1 d . . P C 1
H22A H 0.685994 0.033299 0.487701 0.071 Uiso 0.5 1 calc R U P C 1
H22B H 0.519542 0.036066 0.562464 0.071 Uiso 0.5 1 calc R U P C 1
H22C H 0.671467 0.083139 0.604469 0.071 Uiso 0.5 1 calc R U P C 1
C22B C 0.6526(19) 0.1038(12) 0.5574(12) 0.047(3) Uani 0.5 1 d . . P C 2
H22D H 0.741356 0.064853 0.517118 0.071 Uiso 0.5 1 calc R U P C 2
H22E H 0.575398 0.046708 0.591299 0.071 Uiso 0.5 1 calc R U P C 2
H22F H 0.691456 0.13947 0.616638 0.071 Uiso 0.5 1 calc R U P C 2
C23 C 0.3848(4) 0.2300(3) 0.6350(2) 0.0325(7) Uani 1 1 d . . . . .
H23 H 0.410332 0.157507 0.67916 0.039 Uiso 1 1 calc R U . . .
C24 C 0.2701(5) 0.3066(3) 0.6776(3) 0.0413(8) Uani 1 1 d . . . . .
H24 H 0.219523 0.286706 0.751383 0.05 Uiso 1 1 calc R U . . .
C25 C 0.2299(4) 0.4092(3) 0.6150(3) 0.0403(8) Uani 1 1 d . . . . .
H25 H 0.151347 0.46071 0.644927 0.048 Uiso 1 1 calc R U . . .
C26 C 0.3052(4) 0.4402(3) 0.5040(2) 0.0285(6) Uani 1 1 d . . . . .
C261 C 0.2558(4) 0.5497(3) 0.4419(3) 0.0313(6) Uani 1 1 d . . . . .
H261 H 0.173833 0.593665 0.478318 0.038 Uiso 1 1 calc R U . B 1
N261 N 0.3100(3) 0.59473(19) 0.34242(18) 0.0312(5) Uani 0.5 1 d . . P B 1
O261 O 0.3100(3) 0.59473(19) 0.34242(18) 0.0312(5) Uani 0.5 1 d . . P B 2
C262 C 0.2222(7) 0.7017(4) 0.3062(4) 0.0236(11) Uani 0.5 1 d . . P B 1
H26A H 0.264934 0.734976 0.230265 0.035 Uiso 0.5 1 calc R U P B 1
H26B H 0.110743 0.686156 0.305366 0.035 Uiso 0.5 1 calc R U P B 1
H26C H 0.231022 0.75683 0.358187 0.035 Uiso 0.5 1 calc R U P B 1
O31 O 0.8953(3) 0.13303(17) 0.32817(17) 0.0281(4) Uani 1 1 d . . . . .
O32 O 0.8989(2) 0.31333(16) 0.35824(15) 0.0242(4) Uani 1 1 d . . . . .
C31 C 0.9614(3) 0.2118(2) 0.3644(2) 0.0241(5) Uani 1 1 d . . . . .
C32 C 1.1142(4) 0.1836(3) 0.4168(3) 0.0387(7) Uani 1 1 d . . . . .
H32A H 1.154841 0.25518 0.432871 0.058 Uiso 1 1 calc R U . . .
H32B H 1.191427 0.147925 0.364794 0.058 Uiso 1 1 calc R U . . .
H32C H 1.096108 0.129354 0.487105 0.058 Uiso 1 1 calc R U . . .
O1 O 1.0045(3) -0.0728(2) 0.2520(2) 0.0455(6) Uani 1 1 d D . . . .
O2 O 0.7524(4) -0.0765(2) 0.1191(2) 0.0453(6) Uani 1 1 d D . . . .
O3 O 0.2523(4) 0.0074(4) 0.1055(3) 0.0822(13) Uani 1 1 d D . . . .
H1AO H 0.954(7) -0.025(5) 0.292(4) 0.123 Uiso 1 1 d D U . . .
H1BO H 0.941(5) -0.078(5) 0.204(4) 0.123 Uiso 1 1 d D U . . .
H2AO H 0.762(8) -0.058(5) 0.052(2) 0.123 Uiso 1 1 d D U . . .
H2BO H 0.697(7) -0.033(5) 0.153(4) 0.123 Uiso 1 1 d D U . . .
H3AO H 0.329(5) 0.023(6) 0.129(5) 0.123 Uiso 1 1 d D U . . .
H3BO H 0.186(6) -0.024(6) 0.162(4) 0.123 Uiso 1 1 d D U . . .

loop_
_atom_site_aniso_label
_atom_site_aniso_U_11
_atom_site_aniso_U_22
_atom_site_aniso_U_33
_atom_site_aniso_U_23
_atom_site_aniso_U_13
_atom_site_aniso_U_12
Cd1 0.02521(11) 0.01883(10) 0.01907(9) -0.00017(6) -0.00274(7) 0.00384(7)
Cu1 0.0345(2) 0.02124(16) 0.02113(16) -0.00554(12) -0.00892(13) 0.00956(14)
Cl1 0.0319(4) 0.0272(3) 0.0284(3) 0.0023(2) -0.0064(3) -0.0059(3)
C11 0.0296(15) 0.0200(12) 0.0194(11) 0.0009(9) -0.0051(10) -0.0045(10)
O11 0.0328(11) 0.0193(9) 0.0170(8) 0.0008(6) -0.0003(7) 0.0041(8)
C12 0.0255(14) 0.0217(12) 0.0209(12) 0.0015(9) -0.0041(10) -0.0044(10)
O12 0.0341(12) 0.0189(9) 0.0233(9) 0.0000(7) 0.0031(8) 0.0036(8)
C121 0.0396(18) 0.0247(14) 0.0349(15) -0.0088(11) 0.0027(13) 0.0040(12)
C13 0.0292(16) 0.0370(16) 0.0211(12) -0.0005(11) 0.0015(11) -0.0087(13)
C14 0.0377(18) 0.0426(18) 0.0224(13) 0.0074(12) -0.0013(12) -0.0123(15)
C15 0.0388(18) 0.0310(15) 0.0253(13) 0.0102(11) -0.0062(12) -0.0087(13)
C16 0.0328(16) 0.0233(13) 0.0233(12) 0.0027(10) -0.0089(11) -0.0041(11)
C161 0.0453(19) 0.0183(12) 0.0304(14) 0.0022(10) -0.0206(13) 0.0027(12)
O161 0.0408(14) 0.0235(11) 0.0251(10) -0.0049(8) -0.0138(9) 0.0099(9)
N161 0.0408(14) 0.0235(11) 0.0251(10) -0.0049(8) -0.0138(9) 0.0099(9)
C162 0.035(3) 0.027(3) 0.031(3) -0.003(2) -0.007(2) 0.003(2)
C21 0.0221(13) 0.0302(14) 0.0192(11) -0.0086(10) -0.0016(10) -0.0004(11)
O21 0.0298(11) 0.0282(10) 0.0166(8) -0.0013(7) -0.0002(7) 0.0070(8)
C22 0.0251(14) 0.0329(14) 0.0184(11) -0.0052(10) -0.0008(10) -0.0016(11)
O22 0.0324(12) 0.0337(11) 0.0225(9) 0.0066(8) 0.0030(8) 0.0071(9)
C22A 0.082(11) 0.021(5) 0.034(5) 0.002(3) -0.003(6) 0.006(5)
C22B 0.043(6) 0.042(8) 0.040(7) 0.026(5) 0.011(5) 0.014(5)
C23 0.0363(18) 0.0382(16) 0.0225(13) -0.0043(11) 0.0040(12) -0.0093(14)
C24 0.048(2) 0.0443(19) 0.0299(15) -0.0114(13) 0.0164(14) -0.0105(16)
C25 0.045(2) 0.0398(18) 0.0363(16) -0.0172(14) 0.0164(15) -0.0069(15)
C26 0.0287(15) 0.0300(14) 0.0280(13) -0.0114(11) 0.0019(11) -0.0010(12)
C261 0.0302(16) 0.0326(15) 0.0347(15) -0.0183(12) -0.0029(12) 0.0043(12)
N261 0.0407(14) 0.0259(11) 0.0289(11) -0.0093(9) -0.0101(10) 0.0085(10)
O261 0.0407(14) 0.0259(11) 0.0289(11) -0.0093(9) -0.0101(10) 0.0085(10)
C262 0.031(3) 0.016(2) 0.023(2) -0.0020(18) -0.005(2) 0.009(2)
O31 0.0277(11) 0.0234(10) 0.0340(10) -0.0069(8) -0.0067(8) 0.0045(8)
O32 0.0246(10) 0.0211(9) 0.0257(9) -0.0032(7) -0.0006(7) 0.0027(8)
C31 0.0214(13) 0.0265(13) 0.0232(12) -0.0030(10) 0.0001(10) 0.0013(10)
C32 0.0278(17) 0.0332(16) 0.057(2) -0.0101(14) -0.0128(15) 0.0073(13)
O1 0.0481(16) 0.0258(12) 0.0615(16) -0.0082(11) -0.0045(13) 0.0085(11)
O2 0.0485(17) 0.0360(13) 0.0486(14) -0.0034(11) 0.0003(13) 0.0016(11)
O3 0.055(2) 0.153(4) 0.0470(17) -0.027(2) -0.0033(15) -0.044(2)

loop_
_atom_type_symbol
_atom_type_description
_atom_type_scat_dispersion_real
_atom_type_scat_dispersion_imag
_atom_type_scat_source
C C 0.0033 0.0016 'International Tables Vol C Tables 4.2.6.8 and 6.1.1.4'
H H 0 0 'International Tables Vol C Tables 4.2.6.8 and 6.1.1.4'
N N 0.0061 0.0033 'International Tables Vol C Tables 4.2.6.8 and 6.1.1.4'
O O 0.0106 0.006 'International Tables Vol C Tables 4.2.6.8 and 6.1.1.4'
Cl Cl 0.1484 0.1585 'International Tables Vol C Tables 4.2.6.8 and 6.1.1.4'
Cu Cu 0.3201 1.2651 'International Tables Vol C Tables 4.2.6.8 and 6.1.1.4'
Cd Cd -0.8075 1.2024 'International Tables Vol C Tables 4.2.6.8 and 6.1.1.4'

loop_
_exptl_crystal_face_index_h
_exptl_crystal_face_index_k
_exptl_crystal_face_index_l
_exptl_crystal_face_perp_dist
2 -1 0 0.0309
-2 1 0 0.0956
0 1 0 0.045
0 -1 0 0.104
0 0 -1 0.2491
0 0 1 0.1556
0 1 1 0.1172
-1 -1 0 0.0958
1 1 0 0.0481

loop_
_geom_angle_atom_site_label_1
_geom_angle_atom_site_label_2
_geom_angle_atom_site_label_3
_geom_angle
_geom_angle_site_symmetry_1
_geom_angle_site_symmetry_3
_geom_angle_publ_flag
O11 Cd1 O21 65.32(6) . . ?
O11 Cd1 O32 97.49(7) . . ?
O21 Cd1 O32 97.51(7) . . ?
O11 Cd1 O31 139.48(7) . . ?
O21 Cd1 O31 139.94(7) . . ?
O32 Cd1 O31 56.04(7) . . ?
O11 Cd1 Cl1 106.94(5) . . ?
O21 Cd1 Cl1 102.35(6) . . ?
O32 Cd1 Cl1 153.28(5) . . ?
O31 Cd1 Cl1 97.53(5) . . ?
O11 Cd1 O12 64.78(6) . . ?
O21 Cd1 O12 130.09(6) . . ?
O32 Cd1 O12 89.05(7) . . ?
O31 Cd1 O12 83.09(7) . . ?
Cl1 Cd1 O12 91.66(5) . . ?
O11 Cd1 O22 129.85(7) . . ?
O21 Cd1 O22 64.79(7) . . ?
O32 Cd1 O22 84.17(7) . . ?
O31 Cd1 O22 81.60(7) . . ?
Cl1 Cd1 O22 88.26(6) . . ?
O12 Cd1 O22 164.54(7) . . ?
O11 Cd1 C31 120.41(8) . . ?
O21 Cd1 C31 120.20(8) . . ?
O32 Cd1 C31 27.91(7) . . ?
O31 Cd1 C31 28.14(8) . . ?
Cl1 Cd1 C31 125.54(6) . . ?
O12 Cd1 C31 85.89(7) . . ?
O22 Cd1 C31 81.61(7) . . ?
O261 Cu1 O21 93.05(9) . . ?
O161 Cu1 O21 174.50(9) . . ?
O261 Cu1 O11 174.52(9) . . ?
O161 Cu1 O11 92.93(9) . . ?
O21 Cu1 O11 81.62(8) . . ?
O261 Cu1 N161 92.41(10) . . ?
O21 Cu1 N161 174.50(9) . . ?
O11 Cu1 N161 92.93(9) . . ?
O161 Cu1 N261 92.41(10) . . ?
O21 Cu1 N261 93.05(9) . . ?
O11 Cu1 N261 174.52(9) . . ?
O11 C11 C16 122.9(3) . . ?
O11 C11 C12 118.6(2) . . ?
C16 C11 C12 118.4(2) . . ?
C11 O11 Cu1 128.51(17) . . ?
C11 O11 Cd1 124.99(17) . . ?
Cu1 O11 Cd1 106.50(8) . . ?
O12 C12 C13 125.1(3) . . ?
O12 C12 C11 113.8(2) . . ?
C13 C12 C11 121.0(3) . . ?
C12 O12 C121 117.3(2) . . ?
C12 O12 Cd1 117.77(16) . . ?
C121 O12 Cd1 124.84(16) . . ?
O12 C121 H12A 109.5 . . ?
O12 C121 H12B 109.5 . . ?
H12A C121 H12B 109.5 . . ?
O12 C121 H12C 109.5 . . ?
H12A C121 H12C 109.5 . . ?
H12B C121 H12C 109.5 . . ?
C12 C13 C14 120.2(3) . . ?
C12 C13 H13 119.9 . . ?
C14 C13 H13 119.9 . . ?
C15 C14 C13 120.4(3) . . ?
C15 C14 H14 119.8 . . ?
C13 C14 H14 119.8 . . ?
C14 C15 C16 120.6(3) . . ?
C14 C15 H15 119.7 . . ?
C16 C15 H15 119.7 . . ?
C11 C16 C15 119.4(3) . . ?
C11 C16 C161 122.8(3) . . ?
C15 C16 C161 117.7(3) . . ?
N161 C161 C16 127.5(2) . . ?
O161 C161 C16 127.5(2) . . ?
O161 C161 H161 116.2 . . ?
C16 C161 H161 116.2 . . ?
C161 O161 C162 108.2(3) . . ?
C161 O161 Cu1 125.24(19) . . ?
C162 O161 Cu1 126.1(3) . . ?
C161 N161 Cu1 125.24(19) . . ?
O161 C162 H16A 109.5 . . ?
O161 C162 H16B 109.5 . . ?
H16A C162 H16B 109.5 . . ?
O161 C162 H16C 109.5 . . ?
H16A C162 H16C 109.5 . . ?
H16B C162 H16C 109.5 . . ?
O21 C21 C26 123.6(3) . . ?
O21 C21 C22 118.0(2) . . ?
C26 C21 C22 118.4(2) . . ?
C21 O21 Cu1 128.15(18) . . ?
C21 O21 Cd1 125.30(17) . . ?
Cu1 O21 Cd1 106.54(8) . . ?
O22 C22 C23 124.9(3) . . ?
O22 C22 C21 114.6(2) . . ?
C23 C22 C21 120.6(3) . . ?
C22 O22 C22B 114.7(6) . . ?
C22 O22 C22A 118.6(7) . . ?
C22 O22 Cd1 117.22(16) . . ?
C22B O22 Cd1 126.4(6) . . ?
C22A O22 Cd1 123.3(7) . . ?
O22 C22A H22A 109.5 . . ?
O22 C22A H22B 109.5 . . ?
H22A C22A H22B 109.5 . . ?
O22 C22A H22C 109.5 . . ?
H22A C22A H22C 109.5 . . ?
H22B C22A H22C 109.5 . . ?
O22 C22B H22D 109.5 . . ?
O22 C22B H22E 109.5 . . ?
H22D C22B H22E 109.5 . . ?
O22 C22B H22F 109.5 . . ?
H22D C22B H22F 109.5 . . ?
H22E C22B H22F 109.5 . . ?
C22 C23 C24 120.1(3) . . ?
C22 C23 H23 119.9 . . ?
C24 C23 H23 119.9 . . ?
C25 C24 C23 120.7(3) . . ?
C25 C24 H24 119.6 . . ?
C23 C24 H24 119.6 . . ?
C24 C25 C26 120.1(3) . . ?
C24 C25 H25 119.9 . . ?
C26 C25 H25 119.9 . . ?
C21 C26 C25 120.0(3) . . ?
C21 C26 C261 122.8(3) . . ?
C25 C26 C261 117.2(3) . . ?
N261 C261 C26 127.2(3) . . ?
O261 C261 C26 127.2(3) . . ?
N261 C261 H261 116.4 . . ?
C26 C261 H261 116.4 . . ?
C261 N261 C262 110.5(3) . . ?
C261 N261 Cu1 125.1(2) . . ?
C262 N261 Cu1 124.3(3) . . ?
C261 O261 Cu1 125.1(2) . . ?
N261 C262 H26A 109.5 . . ?
N261 C262 H26B 109.5 . . ?
H26A C262 H26B 109.5 . . ?
N261 C262 H26C 109.5 . . ?
H26A C262 H26C 109.5 . . ?
H26B C262 H26C 109.5 . . ?
C31 O31 Cd1 90.93(16) . . ?
C31 O32 Cd1 92.40(17) . . ?
O32 C31 O31 120.6(3) . . ?
O32 C31 C32 119.6(3) . . ?
O31 C31 C32 119.8(3) . . ?
O32 C31 Cd1 59.69(15) . . ?
O31 C31 Cd1 60.93(15) . . ?
C32 C31 Cd1 177.9(2) . . ?
C31 C32 H32A 109.5 . . ?
C31 C32 H32B 109.5 . . ?
H32A C32 H32B 109.5 . . ?
C31 C32 H32C 109.5 . . ?
H32A C32 H32C 109.5 . . ?
H32B C32 H32C 109.5 . . ?
H1AO O1 H1BO 103(4) . . ?
H2AO O2 H2BO 115(4) . . ?
H3AO O3 H3BO 110(4) . . ?

loop_
_geom_bond_atom_site_label_1
_geom_bond_atom_site_label_2
_geom_bond_distance
_geom_bond_site_symmetry_2
_geom_bond_publ_flag
Cd1 O11 2.3136(18) . ?
Cd1 O21 2.3159(19) . ?
Cd1 O32 2.321(2) . ?
Cd1 O31 2.349(2) . ?
Cd1 Cl1 2.4773(8) . ?
Cd1 O12 2.5264(18) . ?
Cd1 O22 2.5377(19) . ?
Cd1 C31 2.687(3) . ?
Cu1 O261 1.937(2) . ?
Cu1 O161 1.933(2) . ?
Cu1 O21 1.9095(19) . ?
Cu1 O11 1.9131(19) . ?
Cu1 N161 1.933(2) . ?
Cu1 N261 1.937(2) . ?
C11 O11 1.322(3) . ?
C11 C16 1.409(4) . ?
C11 C12 1.411(4) . ?
C12 O12 1.369(3) . ?
C12 C13 1.377(4) . ?
O12 C121 1.433(3) . ?
C121 H12A 0.98 . ?
C121 H12B 0.98 . ?
C121 H12C 0.98 . ?
C13 C14 1.400(4) . ?
C13 H13 0.95 . ?
C14 C15 1.360(5) . ?
C14 H14 0.95 . ?
C15 C16 1.423(4) . ?
C15 H15 0.95 . ?
C16 C161 1.425(4) . ?
C161 N161 1.280(4) . ?
C161 O161 1.280(4) . ?
C161 H161 0.95 . ?
O161 C162 1.458(6) . ?
C162 H16A 0.98 . ?
C162 H16B 0.98 . ?
C162 H16C 0.98 . ?
C21 O21 1.326(3) . ?
C21 C26 1.392(4) . ?
C21 C22 1.416(4) . ?
C22 O22 1.368(3) . ?
C22 C23 1.382(4) . ?
O22 C22B 1.433(16) . ?
O22 C22A 1.446(18) . ?
C22A H22A 0.98 . ?
C22A H22B 0.98 . ?
C22A H22C 0.98 . ?
C22B H22D 0.98 . ?
C22B H22E 0.98 . ?
C22B H22F 0.98 . ?
C23 C24 1.393(5) . ?
C23 H23 0.95 . ?
C24 C25 1.353(5) . ?
C24 H24 0.95 . ?
C25 C26 1.427(4) . ?
C25 H25 0.95 . ?
C26 C261 1.435(4) . ?
C261 N261 1.285(4) . ?
C261 O261 1.285(4) . ?
C261 H261 0.95 . ?
N261 C262 1.441(5) . ?
C262 H26A 0.98 . ?
C262 H26B 0.98 . ?
C262 H26C 0.98 . ?
O31 C31 1.267(3) . ?
O32 C31 1.259(3) . ?
C31 C32 1.502(4) . ?
C32 H32A 0.98 . ?
C32 H32B 0.98 . ?
C32 H32C 0.98 . ?
O1 H1AO 0.86(3) . ?
O1 H1BO 0.84(3) . ?
O2 H2AO 0.80(3) . ?
O2 H2BO 0.80(3) . ?
O3 H3AO 0.78(3) . ?
O3 H3BO 0.88(3) . ?

loop_
_geom_hbond_atom_site_label_D
_geom_hbond_atom_site_label_H
_geom_hbond_atom_site_label_A
_geom_hbond_distance_DH
_geom_hbond_distance_HA
_geom_hbond_distance_DA
_geom_hbond_angle_DHA
_geom_hbond_site_symmetry_A
_geom_hbond_publ_flag
C162 H16A N261 0.98 2.34 2.982(6) 122.8 . yes
C22B H22D O31 0.98 2.55 3.265(14) 129.7 . yes
C261 H261 O32 0.95 2.41 3.225(3) 143.9 2_666 yes
C262 H26A O161 0.98 2.26 2.932(6) 124.7 . yes
O1 H1AO O31 0.86(3) 1.98(4) 2.774(3) 153(6) . yes
O1 H1BO O2 0.84(3) 1.99(3) 2.821(4) 166(5) . yes
O2 H2AO O3 0.80(3) 1.91(3) 2.710(4) 170(7) 2_655 yes
O2 H2BO Cl1 0.80(3) 2.46(3) 3.248(3) 168(6) . yes
O3 H3AO Cl1 0.78(3) 2.47(3) 3.222(3) 163(7) . yes
O3 H3BO O1 0.88(3) 1.87(3) 2.725(4) 164(6) 1_455 yes
